data_1516062
loop_
_publ_author_name
'Hirschh\"auser, Christoph'
'Parker, Jeremy S.'
'Perry, Matthew W. D.'
'Haddow, Mairi F.'
'Gallagher, Timothy'

_publ_section_title
;
 Spiro-fused pyrrolidine, piperidine, and oxindole scaffolds from lactams.
;
_journal_issue 18
_journal_name_full 'Organic letters'
_journal_page_first 4846
_journal_page_last 4849
_journal_paper_doi 10.1021/ol302176z
_journal_volume 14
_journal_year 2012
_chemical_formula_moiety 'C16 H20 N2 O3'
_chemical_formula_sum 'C16 H20 N2 O3'
_chemical_formula_weight 288.34
_chemical_name_systematic
; 
 ? 
;
_space_group_IT_number 14
_symmetry_cell_setting monoclinic
_symmetry_space_group_name_Hall '-P 2yn'
_symmetry_space_group_name_H-M 'P 1 21/n 1'
_atom_sites_solution_hydrogens geom
_atom_sites_solution_primary direct
_atom_sites_solution_secondary difmap
_audit_creation_method SHELXL-97
_cell_angle_alpha 90.00
_cell_angle_beta 95.551(14)
_cell_angle_gamma 90.00
_cell_formula_units_Z 4
_cell_length_a 10.604(5)
_cell_length_b 10.380(3)
_cell_length_c 13.204(4)
_cell_measurement_reflns_used 9947
_cell_measurement_temperature 100(2)
_cell_measurement_theta_max 27.54
_cell_measurement_theta_min 2.36
_cell_volume 1446.5(9)
_computing_cell_refinement 'Bruker Apex II'
_computing_data_collection 'Bruker Apex II'
_computing_data_reduction 'Bruker SAINT'
_computing_molecular_graphics 'Bruker ShelXTL'
_computing_publication_material 'Bruker ShelXTL'
_computing_structure_refinement 'SHELXL-97 (Sheldrick, 2008)'
_computing_structure_solution 'SHELXS-97 (Sheldrick, 2008)'
_diffrn_ambient_temperature 100(2)
_diffrn_measured_fraction_theta_full 0.999
_diffrn_measured_fraction_theta_max 0.999
_diffrn_measurement_device_type 'Bruker Apex II kappa CCD area detector'
_diffrn_measurement_method 'phi and omega scans'
_diffrn_radiation_monochromator graphite
_diffrn_radiation_source 'fine-focus sealed tube'
_diffrn_radiation_type MoK\a
_diffrn_radiation_wavelength 0.71073
_diffrn_reflns_av_R_equivalents 0.0313
_diffrn_reflns_av_sigmaI/netI 0.0123
_diffrn_reflns_limit_h_max 13
_diffrn_reflns_limit_h_min -13
_diffrn_reflns_limit_k_max 13
_diffrn_reflns_limit_k_min -13
_diffrn_reflns_limit_l_max 17
_diffrn_reflns_limit_l_min -17
_diffrn_reflns_number 47357
_diffrn_reflns_theta_full 27.61
_diffrn_reflns_theta_max 27.61
_diffrn_reflns_theta_min 2.36
_exptl_absorpt_coefficient_mu 0.092
_exptl_absorpt_correction_T_max 0.7456
_exptl_absorpt_correction_T_min 0.7118
_exptl_absorpt_correction_type multi-scan
_exptl_absorpt_process_details 'SADABS V2008/1'
_exptl_crystal_colour colourless
_exptl_crystal_density_diffrn 1.324
_exptl_crystal_density_method 'not measured'
_exptl_crystal_description block
_exptl_crystal_F_000 616
_exptl_crystal_size_max 0.26
_exptl_crystal_size_mid 0.16
_exptl_crystal_size_min 0.15
_refine_diff_density_max 0.342
_refine_diff_density_min -0.174
_refine_diff_density_rms 0.039
_refine_ls_extinction_method none
_refine_ls_goodness_of_fit_ref 1.017
_refine_ls_hydrogen_treatment mixed
_refine_ls_matrix_type full
_refine_ls_number_parameters 194
_refine_ls_number_reflns 3350
_refine_ls_number_restraints 0
_refine_ls_restrained_S_all 1.017
_refine_ls_R_factor_all 0.0385
_refine_ls_R_factor_gt 0.0329
_refine_ls_shift/su_max 0.001
_refine_ls_shift/su_mean 0.000
_refine_ls_structure_factor_coef Fsqd
_refine_ls_weighting_details 'calc w=1/[\s^2^(Fo^2^)+(0.0421P)^2^+0.5970P] where P=(Fo^2^+2Fc^2^)/3'
_refine_ls_weighting_scheme calc
_refine_ls_wR_factor_gt 0.0829
_refine_ls_wR_factor_ref 0.0876
_reflns_number_gt 2969
_reflns_number_total 3350
_reflns_threshold_expression >2sigma(I)
_cod_data_source_file ol302176z_si_001.cif
_cod_data_source_block 11a
_cod_original_cell_volume 1446.6(8)
_cod_original_sg_symbol_H-M P21/n
_cod_database_code 1516062

loop_
_symmetry_equiv_pos_as_xyz
'x, y, z'
'-x+1/2, y+1/2, -z+1/2'
'-x, -y, -z'
'x-1/2, -y-1/2, z-1/2'

loop_
_atom_site_label
_atom_site_type_symbol
_atom_site_fract_x
_atom_site_fract_y
_atom_site_fract_z
_atom_site_U_iso_or_equiv
_atom_site_adp_type
_atom_site_occupancy
_atom_site_symmetry_multiplicity
_atom_site_calc_flag
_atom_site_refinement_flags
N1 N 0.47498(8) 0.33831(9) 0.45603(7) 0.01799(19) Uani 1 1 d .
H1 H 0.4348(13) 0.3948(14) 0.4903(10) 0.022 Uiso 1 1 d .
N2 N 0.82443(7) 0.23731(8) 0.28204(6) 0.01406(18) Uani 1 1 d .
O1 O 0.63594(7) 0.47222(7) 0.41642(6) 0.01828(16) Uani 1 1 d .
O2 O 0.80578(7) 0.19855(7) 0.44857(5) 0.01917(17) Uani 1 1 d .
O3 O 0.67901(7) 0.43867(7) 0.00805(5) 0.01943(17) Uani 1 1 d .
H3 H 0.6822 0.5177 0.0218 0.029 Uiso 1 1 calc R
C1 C 0.57940(9) 0.36816(10) 0.41124(7) 0.01451(19) Uani 1 1 d .
C2 C 0.61356(9) 0.25113(9) 0.34734(7) 0.01349(19) Uani 1 1 d .
C3 C 0.54033(9) 0.14177(10) 0.39478(8) 0.0172(2) Uani 1 1 d .
H3A H 0.5156 0.0738 0.3441 0.021 Uiso 1 1 calc R
H3B H 0.5915 0.1026 0.4535 0.021 Uiso 1 1 calc R
C4 C 0.42354(10) 0.21085(10) 0.42857(8) 0.0198(2) Uani 1 1 d .
H4A H 0.3547 0.2161 0.3724 0.024 Uiso 1 1 calc R
H4B H 0.3914 0.1674 0.4877 0.024 Uiso 1 1 calc R
C5 C 0.75649(9) 0.22811(9) 0.36245(7) 0.01414(19) Uani 1 1 d .
C6 C 0.56124(9) 0.27429(10) 0.23590(7) 0.0156(2) Uani 1 1 d .
H6A H 0.5462 0.1903 0.2013 0.019 Uiso 1 1 calc R
H6B H 0.4791 0.3199 0.2342 0.019 Uiso 1 1 calc R
C7 C 0.65240(9) 0.35353(9) 0.17913(7) 0.01359(19) Uani 1 1 d .
H7 H 0.6687 0.4381 0.2143 0.016 Uiso 1 1 calc R
C8 C 0.77550(9) 0.27922(10) 0.17950(7) 0.0154(2) Uani 1 1 d .
H8A H 0.7616 0.2027 0.1351 0.019 Uiso 1 1 calc R
H8B H 0.8396 0.3343 0.1510 0.019 Uiso 1 1 calc R
C9 C 0.59504(9) 0.37646(10) 0.07017(7) 0.0170(2) Uani 1 1 d .
H9A H 0.5693 0.2926 0.0390 0.020 Uiso 1 1 calc R
H9B H 0.5178 0.4298 0.0717 0.020 Uiso 1 1 calc R
C10 C 0.95835(9) 0.19749(10) 0.29108(8) 0.0161(2) Uani 1 1 d .
H10A H 0.9716 0.1366 0.2354 0.019 Uiso 1 1 calc R
H10B H 0.9777 0.1513 0.3563 0.019 Uiso 1 1 calc R
C11 C 1.04944(9) 0.30892(10) 0.28680(8) 0.0160(2) Uani 1 1 d .
C12 C 1.06560(11) 0.39710(11) 0.36656(9) 0.0229(2) Uani 1 1 d .
H12 H 1.0151 0.3906 0.4220 0.027 Uiso 1 1 calc R
C13 C 1.15541(12) 0.49460(12) 0.36526(11) 0.0342(3) Uani 1 1 d .
H13 H 1.1670 0.5541 0.4200 0.041 Uiso 1 1 calc R
C14 C 1.22807(12) 0.50463(13) 0.28359(12) 0.0390(4) Uani 1 1 d .
H14 H 1.2902 0.5705 0.2832 0.047 Uiso 1 1 calc R
C15 C 1.21077(11) 0.41986(13) 0.20315(11) 0.0337(3) Uani 1 1 d .
H15 H 1.2599 0.4281 0.1470 0.040 Uiso 1 1 calc R
C16 C 1.12116(10) 0.32206(11) 0.20441(9) 0.0224(2) Uani 1 1 d .
H16 H 1.1088 0.2639 0.1488 0.027 Uiso 1 1 calc R

loop_
_atom_site_aniso_label
_atom_site_aniso_U_11
_atom_site_aniso_U_22
_atom_site_aniso_U_33
_atom_site_aniso_U_23
_atom_site_aniso_U_13
_atom_site_aniso_U_12
N1 0.0171(4) 0.0173(4) 0.0205(4) -0.0035(3) 0.0068(3) -0.0017(3)
N2 0.0106(4) 0.0154(4) 0.0160(4) 0.0023(3) 0.0004(3) 0.0016(3)
O1 0.0190(4) 0.0154(3) 0.0209(4) -0.0021(3) 0.0043(3) -0.0025(3)
O2 0.0184(4) 0.0230(4) 0.0156(4) 0.0031(3) -0.0012(3) 0.0010(3)
O3 0.0221(4) 0.0200(4) 0.0167(3) 0.0023(3) 0.0044(3) 0.0037(3)
C1 0.0142(4) 0.0165(5) 0.0127(4) 0.0010(4) 0.0006(3) 0.0007(4)
C2 0.0116(4) 0.0148(4) 0.0141(4) 0.0002(4) 0.0015(3) -0.0010(3)
C3 0.0168(5) 0.0153(5) 0.0198(5) 0.0004(4) 0.0040(4) -0.0026(4)
C4 0.0177(5) 0.0189(5) 0.0239(5) -0.0028(4) 0.0075(4) -0.0045(4)
C5 0.0141(4) 0.0115(4) 0.0166(5) -0.0003(4) 0.0004(3) -0.0010(3)
C6 0.0116(4) 0.0201(5) 0.0150(4) -0.0010(4) -0.0002(3) -0.0010(4)
C7 0.0129(4) 0.0146(4) 0.0130(4) -0.0006(4) 0.0003(3) 0.0012(4)
C8 0.0140(4) 0.0190(5) 0.0133(4) 0.0015(4) 0.0013(3) 0.0024(4)
C9 0.0164(4) 0.0196(5) 0.0145(5) 0.0010(4) -0.0010(4) 0.0014(4)
C10 0.0113(4) 0.0156(5) 0.0213(5) 0.0022(4) 0.0013(4) 0.0022(4)
C11 0.0110(4) 0.0165(5) 0.0199(5) 0.0047(4) -0.0014(4) 0.0021(4)
C12 0.0228(5) 0.0209(5) 0.0239(5) 0.0019(4) -0.0036(4) 0.0013(4)
C13 0.0304(6) 0.0207(6) 0.0472(8) 0.0014(5) -0.0180(6) -0.0025(5)
C14 0.0181(5) 0.0287(7) 0.0673(10) 0.0223(7) -0.0107(6) -0.0084(5)
C15 0.0159(5) 0.0392(7) 0.0462(7) 0.0255(6) 0.0047(5) 0.0014(5)
C16 0.0156(5) 0.0275(6) 0.0244(5) 0.0090(4) 0.0029(4) 0.0054(4)

loop_
_atom_type_symbol
_atom_type_description
_atom_type_scat_dispersion_real
_atom_type_scat_dispersion_imag
_atom_type_scat_source
C C 0.0033 0.0016 'International Tables Vol C Tables 4.2.6.8 and 6.1.1.4'
H H 0.0000 0.0000 'International Tables Vol C Tables 4.2.6.8 and 6.1.1.4'
N N 0.0061 0.0033 'International Tables Vol C Tables 4.2.6.8 and 6.1.1.4'
O O 0.0106 0.0060 'International Tables Vol C Tables 4.2.6.8 and 6.1.1.4'

loop_
_geom_angle_atom_site_label_1
_geom_angle_atom_site_label_2
_geom_angle_atom_site_label_3
_geom_angle
C1 N1 C4 113.80(9)
C1 N1 H1 122.4(9)
C4 N1 H1 123.0(9)
C5 N2 C8 125.55(8)
C5 N2 C10 120.19(8)
C8 N2 C10 114.20(8)
C9 O3 H3 109.5
O1 C1 N1 126.53(9)
O1 C1 C2 125.54(9)
N1 C1 C2 107.88(8)
C5 C2 C6 114.21(8)
C5 C2 C1 109.53(8)
C6 C2 C1 108.53(8)
C5 C2 C3 111.34(8)
C6 C2 C3 110.72(8)
C1 C2 C3 101.74(8)
C4 C3 C2 103.09(8)
C4 C3 H3A 111.1
C2 C3 H3A 111.1
C4 C3 H3B 111.1
C2 C3 H3B 111.1
H3A C3 H3B 109.1
N1 C4 C3 101.69(8)
N1 C4 H4A 111.4
C3 C4 H4A 111.4
N1 C4 H4B 111.4
C3 C4 H4B 111.4
H4A C4 H4B 109.3
O2 C5 N2 122.03(9)
O2 C5 C2 118.81(9)
N2 C5 C2 119.13(9)
C7 C6 C2 111.58(8)
C7 C6 H6A 109.3
C2 C6 H6A 109.3
C7 C6 H6B 109.3
C2 C6 H6B 109.3
H6A C6 H6B 108.0
C8 C7 C6 108.15(8)
C8 C7 C9 110.31(8)
C6 C7 C9 109.56(8)
C8 C7 H7 109.6
C6 C7 H7 109.6
C9 C7 H7 109.6
N2 C8 C7 112.40(8)
N2 C8 H8A 109.1
C7 C8 H8A 109.1
N2 C8 H8B 109.1
C7 C8 H8B 109.1
H8A C8 H8B 107.9
O3 C9 C7 113.57(8)
O3 C9 H9A 108.9
C7 C9 H9A 108.9
O3 C9 H9B 108.9
C7 C9 H9B 108.9
H9A C9 H9B 107.7
N2 C10 C11 113.39(8)
N2 C10 H10A 108.9
C11 C10 H10A 108.9
N2 C10 H10B 108.9
C11 C10 H10B 108.9
H10A C10 H10B 107.7
C16 C11 C12 119.30(10)
C16 C11 C10 120.22(10)
C12 C11 C10 120.45(10)
C13 C12 C11 120.19(12)
C13 C12 H12 119.9
C11 C12 H12 119.9
C14 C13 C12 119.75(13)
C14 C13 H13 120.1
C12 C13 H13 120.1
C15 C14 C13 120.55(11)
C15 C14 H14 119.7
C13 C14 H14 119.7
C14 C15 C16 119.78(12)
C14 C15 H15 120.1
C16 C15 H15 120.1
C15 C16 C11 120.38(12)
C15 C16 H16 119.8
C11 C16 H16 119.8

loop_
_geom_bond_atom_site_label_1
_geom_bond_atom_site_label_2
_geom_bond_distance
N1 C1 1.3410(13)
N1 C4 1.4634(14)
N1 H1 0.876(14)
N2 C5 1.3429(13)
N2 C8 1.4683(12)
N2 C10 1.4728(13)
O1 C1 1.2341(13)
O2 C5 1.2431(12)
O3 C9 1.4226(13)
O3 H3 0.8400
C1 C2 1.5421(14)
C2 C5 1.5283(14)
C2 C6 1.5404(14)
C2 C3 1.5421(14)
C3 C4 1.5342(15)
C3 H3A 0.9900
C3 H3B 0.9900
C4 H4A 0.9900
C4 H4B 0.9900
C6 C7 1.5209(14)
C6 H6A 0.9900
C6 H6B 0.9900
C7 C8 1.5159(14)
C7 C9 1.5255(13)
C7 H7 1.0000
C8 H8A 0.9900
C8 H8B 0.9900
C9 H9A 0.9900
C9 H9B 0.9900
C10 C11 1.5115(14)
C10 H10A 0.9900
C10 H10B 0.9900
C11 C16 1.3930(15)
C11 C12 1.3934(16)
C12 C13 1.3909(17)
C12 H12 0.9500
C13 C14 1.389(2)
C13 H13 0.9500
C14 C15 1.378(2)
C14 H14 0.9500
C15 C16 1.3918(17)
C15 H15 0.9500
C16 H16 0.9500

loop_
_geom_torsion_atom_site_label_1
_geom_torsion_atom_site_label_2
_geom_torsion_atom_site_label_3
_geom_torsion_atom_site_label_4
_geom_torsion
C4 N1 C1 O1 174.97(10)
C4 N1 C1 C2 -2.38(12)
O1 C1 C2 C5 45.77(13)
N1 C1 C2 C5 -136.86(9)
O1 C1 C2 C6 -79.53(12)
N1 C1 C2 C6 97.85(9)
O1 C1 C2 C3 163.68(9)
N1 C1 C2 C3 -18.95(10)
C5 C2 C3 C4 148.19(8)
C6 C2 C3 C4 -83.60(10)
C1 C2 C3 C4 31.59(9)
C1 N1 C4 C3 22.76(11)
C2 C3 C4 N1 -32.87(10)
C8 N2 C5 O2 -176.00(9)
C10 N2 C5 O2 7.22(14)
C8 N2 C5 C2 5.64(14)
C10 N2 C5 C2 -171.14(8)
C6 C2 C5 O2 -174.43(9)
C1 C2 C5 O2 63.62(12)
C3 C2 C5 O2 -48.12(12)
C6 C2 C5 N2 3.97(13)
C1 C2 C5 N2 -117.98(9)
C3 C2 C5 N2 130.29(9)
C5 C2 C6 C7 -37.65(12)
C1 C2 C6 C7 84.85(10)
C3 C2 C6 C7 -164.28(8)
C2 C6 C7 C8 61.07(10)
C2 C6 C7 C9 -178.67(8)
C5 N2 C8 C7 19.16(14)
C10 N2 C8 C7 -163.89(8)
C6 C7 C8 N2 -51.35(11)
C9 C7 C8 N2 -171.15(8)
C8 C7 C9 O3 -55.02(11)
C6 C7 C9 O3 -173.96(8)
C5 N2 C10 C11 -110.52(10)
C8 N2 C10 C11 72.35(11)
N2 C10 C11 C16 -112.57(10)
N2 C10 C11 C12 69.50(12)
C16 C11 C12 C13 -2.08(15)
C10 C11 C12 C13 175.86(10)
C11 C12 C13 C14 0.68(17)
C12 C13 C14 C15 0.89(18)
C13 C14 C15 C16 -1.03(18)
C14 C15 C16 C11 -0.40(17)
C12 C11 C16 C15 1.94(15)
C10 C11 C16 C15 -176.01(9)
